data_1563125
loop_
_publ_author_name
'Popa, Karin'
'Wallez, Gilles'
'Bregiroux, Damien'
'Loiseau, Pascal'

_publ_section_title
;
 MIIGe(PO4)2 (M=Ca, Sr, Ba): Crystal structure, phase transitions and
 thermal expansion
;
_journal_issue 10
_journal_name_full 'Journal of Solid State Chemistry'
_journal_page_first 2629
_journal_page_last 2634
_journal_paper_doi 10.1016/j.jssc.2011.07.037
_journal_volume 184
_journal_year 2011
_chemical_formula_moiety 'Ge O8 P2, Sr'
_chemical_formula_structural SrGe(PO4)2
_chemical_formula_sum 'Ge O8 P2 Sr'
_chemical_formula_weight 350.16
_chemical_name_common 'alpha-Strontium Germanium Diphosphate'
_chemical_name_systematic
; 
Strontium Germanium Diphosphate
;
_space_group_IT_number 15
_space_group_name_Hall '-C 2yc'
_space_group_name_H-M_alt 'C 1 2/c 1'
_symmetry_cell_setting monoclinic
_symmetry_space_group_name_Hall '-C 2yc'
_symmetry_space_group_name_H-M 'C 1 2/c 1'
_cell_angle_alpha 90.00000
_cell_angle_beta 115.087(3)
_cell_angle_gamma 90.00000
_cell_formula_units_Z 4
_cell_length_a 16.1787(8)
_cell_length_b 5.0669(3)
_cell_length_c 7.8694(4)
_cell_measurement_temperature 293
_cell_volume 584.25(6)
_computing_structure_refinement FULLPROF
_computing_structure_solution SHELXS
_diffrn_ambient_temperature 293
_diffrn_detector PixCell
_diffrn_detector_type 'PixCell '
_diffrn_measurement_device_type 'Panalytical X'Pert Pro'
_diffrn_measurement_method theta-2theta
_diffrn_radiation_monochromator Ge
_diffrn_radiation_type CuK\a
_diffrn_radiation_wavelength 1.5418
_diffrn_reflns_limit_h_max 19
_diffrn_reflns_limit_h_min 0
_diffrn_reflns_limit_k_max 6
_diffrn_reflns_limit_k_min 0
_diffrn_reflns_limit_l_max 9
_diffrn_reflns_limit_l_min 0
_diffrn_reflns_theta_max 70.00
_diffrn_reflns_theta_min 6.00
_diffrn_source 'X-ray tube'
_exptl_absorpt_coefficient_mu 23.882
_exptl_crystal_density_diffrn 3.981
_exptl_crystal_F_000 656.0
_pd_char_colour white
_pd_char_particle_morphology powder
_pd_instr_location ' 'LCMCP Chimie ParisTech''
_pd_meas_2theta_range_inc 0.013130
_pd_meas_2theta_range_max 139.99637
_pd_meas_2theta_range_min 10.00657
_pd_meas_number_of_points 9901
_pd_meas_scan_method cont
_pd_proc_2theta_range_inc 0.013130
_pd_proc_2theta_range_max 139.9640
_pd_proc_2theta_range_min 8.9895
_pd_proc_ls_background_function 'interpolation between selected points'
_pd_proc_ls_pref_orient_corr no
_pd_proc_ls_profile_function pseudo-Voigt
_pd_proc_ls_prof_R_factor 7.8818
_pd_proc_ls_prof_wR_expected 2.2080
_pd_proc_ls_prof_wR_factor 11.3164
_pd_proc_wavelength 1.540600
_pd_spec_mounting ' ?'
_pd_spec_mount_mode reflection
_pd_spec_shape flat_sheet
_refine_diff_density_max 0.101
_refine_diff_density_min -0.089
_refine_ls_goodness_of_fit_all 26.2684
_refine_ls_number_parameters 43
_refine_ls_number_reflns 555
_refine_ls_number_restraints 4
_refine_ls_R_I_factor 5.2236
_refine_ls_shift/su_max 0.035
_refine_ls_shift/su_mean 0.007
_reflns_number_observed 555
_reflns_number_total 555
_cod_data_source_file JSSC-2011-184-2629.cif
_cod_data_source_block 1
_cod_depositor_comments
;
The following automatic conversions were performed:

data item '_symmetry_cell_setting' value 'Monoclinic' was changed to
'monoclinic' in accordance with the built-in table derived from the
CIF Core dictionary named 'cif_core.dic' version 2.4.5 last updated
on 2014-11-21.

Automatic conversion script
Id: cif_fix_values 8369 2020-08-20 11:38:08Z andrius 
;
_cod_original_cell_volume 584.24(5)
_cod_original_sg_symbol_H-M 'C 2/C'
_cod_database_code 1563125

loop_
_symmetry_equiv_pos_as_xyz
x,y,z
-x,y,-z+1/2
-x,-y,-z
x,-y,z+1/2
x+1/2,y+1/2,z
-x+1/2,y+1/2,-z+1/2
-x+1/2,-y+1/2,-z
x+1/2,-y+1/2,z+1/2

loop_
_atom_site_label
_atom_site_fract_x
_atom_site_fract_y
_atom_site_fract_z
_atom_site_U_iso_or_equiv
_atom_site_occupancy
_atom_site_adp_type
_atom_site_type_symbol
Sr 0.00000 0.78672(19) 0.25000 0.0101(5) 1.00000 Uani Sr
Ge 0.25000 0.25000 0.00000 0.0059(6) 1.00000 Uani Ge
P 0.14740(9) 0.7433(3) 0.7645(2) 0.0067(3) 1.00000 Uiso P
O1 0.1631(3) 0.9802(7) 0.9016(5) 0.0041(11) 1.00000 Uiso O
O2 0.1527(3) 0.4815(7) 0.8751(5) 0.0008(10) 1.00000 Uiso O
O3 0.2275(2) 0.7407(9) 0.7113(5) 0.0104(10) 1.00000 Uiso O
O4 0.0511(2) 0.7672(8) 0.6119(5) 0.0123(10) 1.00000 Uiso O

loop_
_atom_site_aniso_label
_atom_site_aniso_U_11
_atom_site_aniso_U_22
_atom_site_aniso_U_33
_atom_site_aniso_U_12
_atom_site_aniso_U_13
_atom_site_aniso_U_23
_atom_site_aniso_type_symbol
Sr 0.0099(5) 0.0156(6) 0.0048(5) 0.00000 0.0012(4) 0.00000 Sr
Ge 0.0104(6) 0.0032(6) 0.0039(6) -0.0024(6) 0.0033(5) -0.0002(5) Ge

loop_
_atom_type_symbol
_atom_type_scat_Cromer_Mann_a1
_atom_type_scat_Cromer_Mann_b1
_atom_type_scat_Cromer_Mann_a2
_atom_type_scat_Cromer_Mann_b2
_atom_type_scat_Cromer_Mann_a3
_atom_type_scat_Cromer_Mann_b3
_atom_type_scat_Cromer_Mann_a4
_atom_type_scat_Cromer_Mann_b4
_atom_type_scat_Cromer_Mann_c
_atom_type_scat_dispersion_real
_atom_type_scat_dispersion_imag
_atom_type_scat_source
sr 17.56630 1.55640 9.81840 14.09880 5.42200 0.16640 2.66940 132.37601 2.50640 -0.46500 1.82000 International_Tables_for_Crystallography_Vol.C(1991)_Tables_6.1.1.4_and_6.1.1.5
ge 16.08160 2.85090 6.37470 0.25160 3.70680 11.44680 3.68300 54.76250 2.13130 -1.16300 0.88600 International_Tables_for_Crystallography_Vol.C(1991)_Tables_6.1.1.4_and_6.1.1.5
p 6.43450 1.90670 4.17910 27.15700 1.78000 0.52600 1.49080 68.16450 1.11490 0.28300 0.43400 International_Tables_for_Crystallography_Vol.C(1991)_Tables_6.1.1.4_and_6.1.1.5
o 3.04850 13.27710 2.28680 5.70110 1.54630 0.32390 0.86700 32.90890 0.25080 0.04700 0.03200 International_Tables_for_Crystallography_Vol.C(1991)_Tables_6.1.1.4_and_6.1.1.5

loop_
_geom_angle_atom_site_label_1
_geom_angle_atom_site_label_2
_geom_angle_atom_site_label_3
_geom_angle
_geom_angle_site_symmetry_1
_geom_angle_site_symmetry_3
O1 Ge O1 180.0(4) 7_544 8_676
O1 Ge O2 85.6(3) 7_544 9_554
O1 Ge O2 94.4(3) 7_544 10_666
O1 Ge O3 89.5(3) 7_544 13_565
O1 Ge O3 90.5(3) 7_544 14_656
O1 Ge O2 94.4(3) 8_676 9_554
O1 Ge O2 85.6(3) 8_676 10_666
O1 Ge O3 90.5(3) 8_676 13_565
O1 Ge O3 89.5(3) 8_676 14_656
O2 Ge O2 180.0(4) 9_554 10_666
O2 Ge O3 90.8(3) 9_554 13_565
O2 Ge O3 89.2(3) 9_554 14_656
O2 Ge O3 89.2(3) 10_666 13_565
O2 Ge O3 90.8(3) 10_666 14_656
O3 Ge O3 180.0(4) 13_565 14_656
O1 P O2 108.2(4) 6_555 9_555
O1 P O3 106.8(4) 6_555 12_555
O1 P O4 107.3(3) 6_555 15_555
O2 P O3 107.0(4) 9_555 12_555
O2 P O4 107.6(3) 9_555 15_555
O3 P O4 119.5(4) 12_555 15_555

loop_
_geom_bond_atom_site_label_1
_geom_bond_atom_site_label_2
_geom_bond_distance
_geom_bond_site_symmetry_2
Sr P 3.5611(17) 3_566
Sr P 3.3377(17) 3_576
Sr P 3.5611(17) 4_564
Sr P 3.3377(17) 4_574
Sr O1 2.667(4) 3_576
Sr O1 2.667(4) 4_574
Sr O2 2.619(4) 3_566
Sr O2 2.619(4) 4_564
Sr O4 2.609(4) .
Sr O4 2.609(4) 2_555
Sr O4 3.241(4) 3_566
Sr O4 2.781(4) 3_576
Sr O4 3.241(4) 4_564
Sr O4 2.781(4) 4_574
Ge P 3.1895(14) 1_544
Ge P 3.1351(14) 1_554
Ge P 3.1653(18) 4_564
Ge P 3.1653(18) 6_545
Ge P 3.1351(14) 7_556
Ge P 3.1895(14) 7_566
Ge O1 1.877(4) 1_544
Ge O1 1.877(4) 7_566
Ge O2 1.873(4) 1_554
Ge O2 1.873(4) 7_556
Ge O3 1.847(4) 4_564
Ge O3 1.847(4) 6_545
P Sr 3.5611(17) 3_566
P Sr 3.3377(17) 3_576
P Ge 3.1351(14) 1_556
P Ge 3.1895(14) 1_566
P Ge 3.1653(18) 4_565
P O1 1.561(4) .
P O2 1.569(4) .
P O3 1.521(4) .
P O4 1.516(3) .
